data_7711320
loop_
_publ_author_name
'Xiao, Yuyuan'
'Liu, Ziyu'
'Liang, Jiefeng'
'Yang, Kexin'
'Huang, Wenliang'

_publ_section_title
;
 Trivalent Rare-Earth Metal Cyclic (Alkyl)(Amino)Carbene Complexes
;
_journal_name_full 'Dalton Transactions'
_journal_paper_doi 10.1039/D2DT02759C
_journal_year 2022
_chemical_formula_moiety 'C20 H31 N'
_chemical_formula_sum 'C20 H31 N'
_chemical_formula_weight 285.46
_space_group_crystal_system monoclinic
_space_group_IT_number 14
_space_group_name_Hall '-P 2yn'
_space_group_name_H-M_alt 'P 1 21/n 1'
_atom_sites_solution_hydrogens geom
_atom_sites_solution_primary dual
_audit_creation_date 2022-06-30
_audit_creation_method
;
Olex2 1.5
(compiled 2022.04.07 svn.rca3783a0 for OlexSys, GUI svn.r6498)
;
_audit_update_record
;
2022-07-01 deposited with the CCDC.	2022-09-23 downloaded from the CCDC.
;
_cell_angle_alpha 90
_cell_angle_beta 100.360(3)
_cell_angle_gamma 90
_cell_formula_units_Z 4
_cell_length_a 9.1502(3)
_cell_length_b 11.2150(4)
_cell_length_c 18.2270(6)
_cell_measurement_reflns_used 5048
_cell_measurement_temperature 180.00(10)
_cell_measurement_theta_max 28.8350
_cell_measurement_theta_min 2.1630
_cell_volume 1839.95(11)
_computing_molecular_graphics 'Olex2 1.5 (Dolomanov et al., 2009)'
_computing_publication_material 'Olex2 1.5 (Dolomanov et al., 2009)'
_computing_structure_refinement 'SHELXL-2014/7 (Sheldrick, 2014)'
_diffrn_ambient_environment N~2~
_diffrn_ambient_temperature 180.00(10)
_diffrn_detector 'CCD plate'
_diffrn_measured_fraction_theta_full 0.999
_diffrn_measured_fraction_theta_max 0.998
_diffrn_measurement_device 'four-circle diffractometer'
_diffrn_measurement_device_type 'XtaLAB AFC12 (RINC): Kappa single'
_diffrn_measurement_method '\w scans'
_diffrn_radiation_monochromator graphite
_diffrn_radiation_probe x-ray
_diffrn_radiation_type 'Mo K\a'
_diffrn_radiation_wavelength 0.71073
_diffrn_reflns_av_R_equivalents 0.0284
_diffrn_reflns_av_unetI/netI 0.0322
_diffrn_reflns_Laue_measured_fraction_full 0.999
_diffrn_reflns_Laue_measured_fraction_max 0.998
_diffrn_reflns_limit_h_max 11
_diffrn_reflns_limit_h_min -11
_diffrn_reflns_limit_k_max 14
_diffrn_reflns_limit_k_min -10
_diffrn_reflns_limit_l_max 21
_diffrn_reflns_limit_l_min -23
_diffrn_reflns_number 14042
_diffrn_reflns_point_group_measured_fraction_full 0.999
_diffrn_reflns_point_group_measured_fraction_max 0.998
_diffrn_reflns_theta_full 25.242
_diffrn_reflns_theta_max 27.485
_diffrn_reflns_theta_min 2.272
_diffrn_source 'fine-focus sealed X-ray tube'
_diffrn_source_type 'Enhance (Mo) X-ray Source'
_exptl_absorpt_coefficient_mu 0.058
_exptl_absorpt_correction_T_max 1.00000
_exptl_absorpt_correction_T_min 0.68214
_exptl_absorpt_correction_type multi-scan
_exptl_absorpt_process_details
;
CrysAlisPro 1.171.39.29a (Rigaku Oxford Diffraction, 2015)
Empirical absorption correction using spherical harmonics,
 implemented in SCALE3 ABSPACK scaling algorithm.
;
_exptl_crystal_colour colorless
_exptl_crystal_density_diffrn 1.030
_exptl_crystal_description block
_exptl_crystal_F_000 632
_exptl_crystal_size_max 0.33
_exptl_crystal_size_mid 0.21
_exptl_crystal_size_min 0.17
_refine_diff_density_max 0.211
_refine_diff_density_min -0.193
_refine_diff_density_rms 0.044
_refine_ls_extinction_method none
_refine_ls_goodness_of_fit_ref 1.051
_refine_ls_hydrogen_treatment constr
_refine_ls_matrix_type full
_refine_ls_number_parameters 198
_refine_ls_number_reflns 4220
_refine_ls_number_restraints 0
_refine_ls_restrained_S_all 1.051
_refine_ls_R_factor_all 0.0593
_refine_ls_R_factor_gt 0.0443
_refine_ls_shift/su_max 0.000
_refine_ls_shift/su_mean 0.000
_refine_ls_structure_factor_coef Fsqd
_refine_ls_weighting_details 'w=1/[\s^2^(Fo^2^)+(0.0858P)^2^+0.1213P] where P=(Fo^2^+2Fc^2^)/3'
_refine_ls_weighting_scheme calc
_refine_ls_wR_factor_gt 0.1318
_refine_ls_wR_factor_ref 0.1408
_reflns_Friedel_coverage 0.000
_reflns_number_gt 3305
_reflns_number_total 4220
_reflns_threshold_expression 'I > 2\s(I)'
_cod_data_source_file d2dt02759c2.cif
_cod_data_source_block 3
_cod_database_code 7711320
_shelx_shelxl_version_number 2014/7
_shelx_space_group_comment
;
The symmetry employed for this shelxl refinement is uniquely defined
by the following loop, which should always be used as a source of
symmetry information in preference to the above space-group names.
They are only intended as comments.
;
_olex2_refinement_description
;
1.a Ternary CH refined with riding coordinates:
 C15(H15), C18(H18)
1.b Secondary CH2 refined with riding coordinates:
 C2(H2A,H2B)
1.c Aromatic/amide H refined with riding coordinates:
 C11(H11), C12(H12), C13(H13)
1.d Idealised Me refined as rotating group:
 C5(H5A,H5B,H5C), C6(H6A,H6B,H6C), C7(H7A,H7B,H7C), C8(H8A,H8B,H8C), C16(H16A,
 H16B,H16C), C17(H17A,H17B,H17C), C19(H19A,H19B,H19C), C20(H20A,H20B,H20C)
;
_olex2_submission_special_instructions 'No special instructions were received'

loop_
_space_group_symop_operation_xyz
'x, y, z'
'-x+1/2, y+1/2, -z+1/2'
'-x, -y, -z'
'x-1/2, -y-1/2, z-1/2'

loop_
_atom_site_label
_atom_site_type_symbol
_atom_site_fract_x
_atom_site_fract_y
_atom_site_fract_z
_atom_site_U_iso_or_equiv
_atom_site_adp_type
_atom_site_occupancy
_atom_site_site_symmetry_order
_atom_site_calc_flag
_atom_site_refinement_flags_posn
_atom_site_refinement_flags_adp
_atom_site_refinement_flags_occupancy
_atom_site_disorder_assembly
_atom_site_disorder_group
N1 N 0.42342(9) 0.37906(8) 0.32350(5) 0.0228(2) Uani 1 1 d . . . . .
C1 C 0.51086(12) 0.49620(10) 0.33762(6) 0.0272(3) Uani 1 1 d . . . . .
C2 C 0.56422(13) 0.50561(11) 0.26290(7) 0.0324(3) Uani 1 1 d . . . . .
H2A H 0.6664 0.4789 0.2680 0.039 Uiso 1 1 calc R U . . .
H2B H 0.5584 0.5875 0.2455 0.039 Uiso 1 1 calc R U . . .
C3 C 0.46100(13) 0.42512(11) 0.20757(6) 0.0315(3) Uani 1 1 d . . . . .
C4 C 0.39303(12) 0.33694(11) 0.25564(6) 0.0280(3) Uani 1 1 d . . . . .
C5 C 0.63716(14) 0.48705(12) 0.40427(8) 0.0396(3) Uani 1 1 d . . . . .
H5A H 0.5973 0.4702 0.4484 0.059 Uiso 1 1 calc R U . . .
H5B H 0.6906 0.5611 0.4105 0.059 Uiso 1 1 calc R U . . .
H5C H 0.7033 0.4241 0.3960 0.059 Uiso 1 1 calc R U . . .
C6 C 0.41025(13) 0.59851(11) 0.35203(7) 0.0347(3) Uani 1 1 d . . . . .
H6A H 0.3313 0.6076 0.3099 0.052 Uiso 1 1 calc R U . . .
H6B H 0.4670 0.6709 0.3595 0.052 Uiso 1 1 calc R U . . .
H6C H 0.3691 0.5815 0.3958 0.052 Uiso 1 1 calc R U . . .
C7 C 0.33300(16) 0.49426(14) 0.16013(8) 0.0474(4) Uani 1 1 d . . . . .
H7A H 0.2834 0.5416 0.1921 0.071 Uiso 1 1 calc R U . . .
H7B H 0.2638 0.4391 0.1326 0.071 Uiso 1 1 calc R U . . .
H7C H 0.3718 0.5454 0.1260 0.071 Uiso 1 1 calc R U . . .
C8 C 0.54604(17) 0.35708(14) 0.15598(8) 0.0485(4) Uani 1 1 d . . . . .
H8A H 0.5888 0.4127 0.1258 0.073 Uiso 1 1 calc R U . . .
H8B H 0.4792 0.3049 0.1244 0.073 Uiso 1 1 calc R U . . .
H8C H 0.6236 0.3109 0.1853 0.073 Uiso 1 1 calc R U . . .
C9 C 0.37710(11) 0.31579(10) 0.38493(6) 0.0239(2) Uani 1 1 d . . . . .
C10 C 0.23728(12) 0.33951(10) 0.40298(6) 0.0271(3) Uani 1 1 d . . . . .
C11 C 0.20071(13) 0.27905(11) 0.46439(7) 0.0335(3) Uani 1 1 d . . . . .
H11 H 0.1093 0.2934 0.4782 0.040 Uiso 1 1 calc R U . . .
C12 C 0.29683(14) 0.19882(11) 0.50482(7) 0.0365(3) Uani 1 1 d . . . . .
H12 H 0.2713 0.1618 0.5464 0.044 Uiso 1 1 calc R U . . .
C13 C 0.43116(14) 0.17308(11) 0.48379(7) 0.0333(3) Uani 1 1 d . . . . .
H13 H 0.4942 0.1173 0.5108 0.040 Uiso 1 1 calc R U . . .
C14 C 0.47375(12) 0.22940(10) 0.42273(6) 0.0274(3) Uani 1 1 d . . . . .
C15 C 0.12313(12) 0.41707(11) 0.35451(7) 0.0312(3) Uani 1 1 d . . . . .
H15 H 0.1742 0.4617 0.3204 0.037 Uiso 1 1 calc R U . . .
C16 C 0.04994(15) 0.50730(12) 0.39943(9) 0.0458(4) Uani 1 1 d . . . . .
H16A H -0.0053 0.4657 0.4315 0.069 Uiso 1 1 calc R U . . .
H16B H -0.0160 0.5575 0.3659 0.069 Uiso 1 1 calc R U . . .
H16C H 0.1252 0.5553 0.4291 0.069 Uiso 1 1 calc R U . . .
C17 C 0.00659(14) 0.33790(13) 0.30750(8) 0.0403(3) Uani 1 1 d . . . . .
H17A H 0.0543 0.2851 0.2777 0.060 Uiso 1 1 calc R U . . .
H17B H -0.0639 0.3868 0.2755 0.060 Uiso 1 1 calc R U . . .
H17C H -0.0439 0.2920 0.3397 0.060 Uiso 1 1 calc R U . . .
C18 C 0.61276(12) 0.18914(11) 0.39506(7) 0.0311(3) Uani 1 1 d . . . . .
H18 H 0.6406 0.2528 0.3634 0.037 Uiso 1 1 calc R U . . .
C19 C 0.74567(14) 0.16744(14) 0.45786(8) 0.0465(4) Uani 1 1 d . . . . .
H19A H 0.7631 0.2373 0.4887 0.070 Uiso 1 1 calc R U . . .
H19B H 0.8323 0.1505 0.4367 0.070 Uiso 1 1 calc R U . . .
H19C H 0.7249 0.1009 0.4875 0.070 Uiso 1 1 calc R U . . .
C20 C 0.57820(14) 0.07802(12) 0.34635(8) 0.0411(3) Uani 1 1 d . . . . .
H20A H 0.5463 0.0148 0.3753 0.062 Uiso 1 1 calc R U . . .
H20B H 0.6658 0.0536 0.3283 0.062 Uiso 1 1 calc R U . . .
H20C H 0.5007 0.0959 0.3049 0.062 Uiso 1 1 calc R U . . .

loop_
_atom_site_aniso_label
_atom_site_aniso_U_11
_atom_site_aniso_U_22
_atom_site_aniso_U_33
_atom_site_aniso_U_23
_atom_site_aniso_U_13
_atom_site_aniso_U_12
N1 0.0209(4) 0.0237(5) 0.0241(5) 0.0016(4) 0.0051(3) -0.0010(3)
C1 0.0262(5) 0.0246(6) 0.0311(6) 0.0008(4) 0.0061(4) -0.0043(4)
C2 0.0314(6) 0.0314(7) 0.0372(7) 0.0046(5) 0.0137(5) -0.0012(5)
C3 0.0355(6) 0.0343(7) 0.0269(6) 0.0044(5) 0.0115(5) 0.0015(5)
C4 0.0258(5) 0.0332(6) 0.0250(6) 0.0009(5) 0.0046(4) 0.0017(5)
C5 0.0348(6) 0.0399(8) 0.0406(7) -0.0017(6) -0.0027(5) -0.0082(5)
C6 0.0357(6) 0.0284(6) 0.0417(7) -0.0036(5) 0.0120(5) -0.0033(5)
C7 0.0534(8) 0.0537(9) 0.0323(7) 0.0108(6) 0.0001(6) 0.0063(7)
C8 0.0581(8) 0.0513(9) 0.0432(8) -0.0057(7) 0.0280(7) -0.0032(7)
C9 0.0268(5) 0.0242(6) 0.0214(5) -0.0011(4) 0.0058(4) -0.0033(4)
C10 0.0288(5) 0.0265(6) 0.0276(6) -0.0055(4) 0.0090(4) -0.0046(4)
C11 0.0358(6) 0.0348(7) 0.0338(6) -0.0054(5) 0.0172(5) -0.0069(5)
C12 0.0499(7) 0.0365(7) 0.0262(6) 0.0027(5) 0.0150(5) -0.0078(6)
C13 0.0437(7) 0.0301(6) 0.0263(6) 0.0047(5) 0.0069(5) -0.0008(5)
C14 0.0307(5) 0.0269(6) 0.0248(6) -0.0001(4) 0.0053(4) -0.0022(5)
C15 0.0262(5) 0.0310(6) 0.0384(7) -0.0018(5) 0.0111(5) -0.0006(5)
C16 0.0379(7) 0.0412(8) 0.0609(9) -0.0103(7) 0.0163(6) 0.0055(6)
C17 0.0334(6) 0.0420(8) 0.0436(8) -0.0019(6) 0.0018(5) -0.0020(5)
C18 0.0292(6) 0.0328(6) 0.0313(6) 0.0065(5) 0.0060(5) 0.0032(5)
C19 0.0360(7) 0.0542(9) 0.0460(8) 0.0112(7) -0.0014(6) 0.0065(6)
C20 0.0384(7) 0.0424(8) 0.0444(8) -0.0034(6) 0.0128(6) 0.0068(6)

loop_
_atom_type_symbol
_atom_type_description
_atom_type_scat_dispersion_real
_atom_type_scat_dispersion_imag
_atom_type_scat_source
C C 0.0033 0.0016 'International Tables Vol C Tables 4.2.6.8 and 6.1.1.4'
H H 0.0000 0.0000 'International Tables Vol C Tables 4.2.6.8 and 6.1.1.4'
N N 0.0061 0.0033 'International Tables Vol C Tables 4.2.6.8 and 6.1.1.4'

loop_
_geom_angle_atom_site_label_1
_geom_angle_atom_site_label_2
_geom_angle_atom_site_label_3
_geom_angle
_geom_angle_site_symmetry_1
_geom_angle_site_symmetry_3
_geom_angle_publ_flag
C4 N1 C1 118.94(9) . . ?
C4 N1 C9 120.77(9) . . ?
C9 N1 C1 120.29(8) . . ?
C2 C1 N1 98.61(8) . . ?
C5 C1 N1 111.97(9) . . ?
C5 C1 C2 113.38(10) . . ?
C6 C1 N1 111.13(8) . . ?
C6 C1 C2 113.63(10) . . ?
C6 C1 C5 107.99(10) . . ?
C1 C2 H2A 110.4 . . ?
C1 C2 H2B 110.4 . . ?
C1 C2 C3 106.58(9) . . ?
H2A C2 H2B 108.6 . . ?
C3 C2 H2A 110.4 . . ?
C3 C2 H2B 110.4 . . ?
C4 C3 C2 105.59(9) . . ?
C4 C3 C7 107.60(9) . . ?
C4 C3 C8 109.57(10) . . ?
C7 C3 C2 112.82(11) . . ?
C8 C3 C2 112.01(10) . . ?
C8 C3 C7 109.08(11) . . ?
N1 C4 C3 105.66(10) . . ?
C1 C5 H5A 109.5 . . ?
C1 C5 H5B 109.5 . . ?
C1 C5 H5C 109.5 . . ?
H5A C5 H5B 109.5 . . ?
H5A C5 H5C 109.5 . . ?
H5B C5 H5C 109.5 . . ?
C1 C6 H6A 109.5 . . ?
C1 C6 H6B 109.5 . . ?
C1 C6 H6C 109.5 . . ?
H6A C6 H6B 109.5 . . ?
H6A C6 H6C 109.5 . . ?
H6B C6 H6C 109.5 . . ?
C3 C7 H7A 109.5 . . ?
C3 C7 H7B 109.5 . . ?
C3 C7 H7C 109.5 . . ?
H7A C7 H7B 109.5 . . ?
H7A C7 H7C 109.5 . . ?
H7B C7 H7C 109.5 . . ?
C3 C8 H8A 109.5 . . ?
C3 C8 H8B 109.5 . . ?
C3 C8 H8C 109.5 . . ?
H8A C8 H8B 109.5 . . ?
H8A C8 H8C 109.5 . . ?
H8B C8 H8C 109.5 . . ?
C10 C9 N1 119.57(9) . . ?
C10 C9 C14 122.39(10) . . ?
C14 C9 N1 118.01(9) . . ?
C9 C10 C15 122.30(10) . . ?
C11 C10 C9 117.07(10) . . ?
C11 C10 C15 120.36(10) . . ?
C10 C11 H11 119.2 . . ?
C12 C11 C10 121.56(11) . . ?
C12 C11 H11 119.2 . . ?
C11 C12 H12 119.9 . . ?
C11 C12 C13 120.18(11) . . ?
C13 C12 H12 119.9 . . ?
C12 C13 H13 119.4 . . ?
C12 C13 C14 121.11(11) . . ?
C14 C13 H13 119.4 . . ?
C9 C14 C18 122.19(10) . . ?
C13 C14 C9 117.50(10) . . ?
C13 C14 C18 120.08(10) . . ?
C10 C15 H15 107.8 . . ?
C10 C15 C16 112.95(11) . . ?
C10 C15 C17 109.39(10) . . ?
C16 C15 H15 107.8 . . ?
C17 C15 H15 107.8 . . ?
C17 C15 C16 110.87(10) . . ?
C15 C16 H16A 109.5 . . ?
C15 C16 H16B 109.5 . . ?
C15 C16 H16C 109.5 . . ?
H16A C16 H16B 109.5 . . ?
H16A C16 H16C 109.5 . . ?
H16B C16 H16C 109.5 . . ?
C15 C17 H17A 109.5 . . ?
C15 C17 H17B 109.5 . . ?
C15 C17 H17C 109.5 . . ?
H17A C17 H17B 109.5 . . ?
H17A C17 H17C 109.5 . . ?
H17B C17 H17C 109.5 . . ?
C14 C18 H18 107.5 . . ?
C14 C18 C19 113.50(10) . . ?
C14 C18 C20 109.68(10) . . ?
C19 C18 H18 107.5 . . ?
C20 C18 H18 107.5 . . ?
C20 C18 C19 110.95(11) . . ?
C18 C19 H19A 109.5 . . ?
C18 C19 H19B 109.5 . . ?
C18 C19 H19C 109.5 . . ?
H19A C19 H19B 109.5 . . ?
H19A C19 H19C 109.5 . . ?
H19B C19 H19C 109.5 . . ?
C18 C20 H20A 109.5 . . ?
C18 C20 H20B 109.5 . . ?
C18 C20 H20C 109.5 . . ?
H20A C20 H20B 109.5 . . ?
H20A C20 H20C 109.5 . . ?
H20B C20 H20C 109.5 . . ?

loop_
_geom_bond_atom_site_label_1
_geom_bond_atom_site_label_2
_geom_bond_distance
_geom_bond_site_symmetry_2
_geom_bond_publ_flag
N1 C1 1.5357(14) . ?
N1 C4 1.3063(14) . ?
N1 C9 1.4517(13) . ?
C1 C2 1.5309(16) . ?
C1 C5 1.5222(17) . ?
C1 C6 1.5232(16) . ?
C2 H2A 0.9700 . ?
C2 H2B 0.9700 . ?
C2 C3 1.5431(17) . ?
C3 C4 1.5260(16) . ?
C3 C7 1.5351(17) . ?
C3 C8 1.5281(17) . ?
C5 H5A 0.9600 . ?
C5 H5B 0.9600 . ?
C5 H5C 0.9600 . ?
C6 H6A 0.9600 . ?
C6 H6B 0.9600 . ?
C6 H6C 0.9600 . ?
C7 H7A 0.9600 . ?
C7 H7B 0.9600 . ?
C7 H7C 0.9600 . ?
C8 H8A 0.9600 . ?
C8 H8B 0.9600 . ?
C8 H8C 0.9600 . ?
C9 C10 1.4026(15) . ?
C9 C14 1.4059(16) . ?
C10 C11 1.3997(16) . ?
C10 C15 1.5152(16) . ?
C11 H11 0.9300 . ?
C11 C12 1.3758(18) . ?
C12 H12 0.9300 . ?
C12 C13 1.3822(17) . ?
C13 H13 0.9300 . ?
C13 C14 1.3949(16) . ?
C14 C18 1.5189(16) . ?
C15 H15 0.9800 . ?
C15 C16 1.5297(17) . ?
C15 C17 1.5268(17) . ?
C16 H16A 0.9600 . ?
C16 H16B 0.9600 . ?
C16 H16C 0.9600 . ?
C17 H17A 0.9600 . ?
C17 H17B 0.9600 . ?
C17 H17C 0.9600 . ?
C18 H18 0.9800 . ?
C18 C19 1.5323(17) . ?
C18 C20 1.5298(18) . ?
C19 H19A 0.9600 . ?
C19 H19B 0.9600 . ?
C19 H19C 0.9600 . ?
C20 H20A 0.9600 . ?
C20 H20B 0.9600 . ?
C20 H20C 0.9600 . ?

loop_
_geom_torsion_atom_site_label_1
_geom_torsion_atom_site_label_2
_geom_torsion_atom_site_label_3
_geom_torsion_atom_site_label_4
_geom_torsion
_geom_torsion_site_symmetry_1
_geom_torsion_site_symmetry_2
_geom_torsion_site_symmetry_3
_geom_torsion_site_symmetry_4
_geom_torsion_publ_flag
N1 C1 C2 C3 19.73(10) . . . . ?
N1 C9 C10 C11 -177.76(10) . . . . ?
N1 C9 C10 C15 8.26(16) . . . . ?
N1 C9 C14 C13 177.14(10) . . . . ?
N1 C9 C14 C18 -8.42(16) . . . . ?
C1 N1 C4 C3 0.35(12) . . . . ?
C1 N1 C9 C10 91.47(12) . . . . ?
C1 N1 C9 C14 -90.58(12) . . . . ?
C1 C2 C3 C4 -21.26(12) . . . . ?
C1 C2 C3 C7 95.99(11) . . . . ?
C1 C2 C3 C8 -140.46(11) . . . . ?
C2 C3 C4 N1 12.96(12) . . . . ?
C4 N1 C1 C2 -13.27(12) . . . . ?
C4 N1 C1 C5 -132.86(11) . . . . ?
C4 N1 C1 C6 106.28(11) . . . . ?
C4 N1 C9 C10 -89.26(13) . . . . ?
C4 N1 C9 C14 88.69(13) . . . . ?
C5 C1 C2 C3 138.26(10) . . . . ?
C6 C1 C2 C3 -97.93(11) . . . . ?
C7 C3 C4 N1 -107.76(11) . . . . ?
C8 C3 C4 N1 133.76(11) . . . . ?
C9 N1 C1 C2 166.01(9) . . . . ?
C9 N1 C1 C5 46.42(13) . . . . ?
C9 N1 C1 C6 -74.44(12) . . . . ?
C9 N1 C4 C3 -178.92(9) . . . . ?
C9 C10 C11 C12 -0.73(17) . . . . ?
C9 C10 C15 C16 -134.78(12) . . . . ?
C9 C10 C15 C17 101.22(12) . . . . ?
C9 C14 C18 C19 141.58(12) . . . . ?
C9 C14 C18 C20 -93.70(13) . . . . ?
C10 C9 C14 C13 -4.98(17) . . . . ?
C10 C9 C14 C18 169.47(10) . . . . ?
C10 C11 C12 C13 -2.17(18) . . . . ?
C11 C10 C15 C16 51.44(14) . . . . ?
C11 C10 C15 C17 -72.56(13) . . . . ?
C11 C12 C13 C14 1.54(19) . . . . ?
C12 C13 C14 C9 1.92(17) . . . . ?
C12 C13 C14 C18 -172.65(11) . . . . ?
C13 C14 C18 C19 -44.11(16) . . . . ?
C13 C14 C18 C20 80.61(13) . . . . ?
C14 C9 C10 C11 4.38(16) . . . . ?
C14 C9 C10 C15 -169.59(10) . . . . ?
C15 C10 C11 C12 173.37(11) . . . . ?
